data_9014419
loop_
_publ_author_name
'Wyckoff, R.'

_publ_section_title
;
 The Crystal Structure of Hydrazine Dihydrochloride
 _cod_database_code 1010601
;
_journal_name_full 'American Journal of Science'
_journal_page_first 15
_journal_page_last 22
_journal_volume 5
_journal_year 1923
_chemical_formula_sum 'Cl2 H6 N2'
_space_group_IT_number 205
_symmetry_space_group_name_Hall '-P 2ac 2ab 3'
_symmetry_space_group_name_H-M 'P a -3'
_cell_angle_alpha 90
_cell_angle_beta 90
_cell_angle_gamma 90
_cell_formula_units_Z 4
_cell_length_a 7.89
_cell_length_b 7.89
_cell_length_c 7.89
_cell_volume 491.169
_database_code_amcsd 0017484
_exptl_crystal_density_diffrn 1.338
_cod_duplicate_entry 1010601
_cod_original_sg_symbol_H-M 'P a 3'
_cod_original_formula_sum 'N Cl'
_cod_database_code 9014419
_amcsd_formula_title 'Cl2 H6 N2'

loop_
_space_group_symop_operation_xyz
x,y,z
1/2+z,x,1/2-y
z,1/2-x,1/2+y
1/2-z,1/2+x,y
-z,-x,-y
1/2+y,1/2-z,-x
1/2-y,-z,1/2+x
-y,1/2+z,1/2-x
y,z,x
x,1/2-y,1/2+z
1/2-x,1/2+y,z
1/2+x,y,1/2-z
-x,-y,-z
1/2-z,-x,1/2+y
-z,1/2+x,1/2-y
1/2+z,1/2-x,-y
z,x,y
1/2-y,1/2+z,x
1/2+y,z,1/2-x
y,1/2-z,1/2+x
-y,-z,-x
-x,1/2+y,1/2-z
1/2+x,1/2-y,-z
1/2-x,-y,1/2+z

loop_
_atom_site_label
_atom_site_type_symbol
_atom_site_fract_x
_atom_site_fract_y
_atom_site_fract_z
_atom_site_attached_hydrogens
N1 N 0.04000 0.04000 0.04000 2
Cl1 Cl 0.27000 0.27000 0.27000 1

loop_
_cod_changelog_entry_id
_cod_changelog_entry_author
_cod_changelog_entry_date
_cod_changelog_entry_text
1 'Quir\'os, Miguel' 2024-05-23T12:45:01+03:00
;
 Z value and formula fixed to values more according to usual chemical
 conventions.
;
2 'Vaitkus, Antanas' 2024-12-10T17:55:23+02:00
;
 Added the '_atom_site_type_symbol' data item.
;

loop_
_cod_related_entry_id
_cod_related_entry_database
_cod_related_entry_code
1 AMCSD 0017484
